data_4061783
_journal_name_full Organometallics
_journal_paper_doi 10.1021/om050664n
_journal_year 2005
_chemical_formula_moiety 'C38.50 H43.50 Cl1.50 N O8 P2 Ru '
_chemical_formula_sum 'C38.5 H43.5 Cl1.5 N O8 P2 Ru'
_chemical_formula_weight 864.47
_space_group_IT_number 2
_space_group_name_Hall '-P 1'
_space_group_name_H-M_alt 'P -1'
_symmetry_cell_setting triclinic
_symmetry_Int_Tables_number 2
_symmetry_space_group_name_Hall '-P 1'
_symmetry_space_group_name_H-M 'P -1'
_cell_angle_alpha 104.400(2)
_cell_angle_beta 100.860(2)
_cell_angle_gamma 93.692(1)
_cell_formula_units_Z 2
_cell_length_a 8.9268(4)
_cell_length_b 11.6343(4)
_cell_length_c 19.467(1)
_cell_measurement_temperature 143.1
_cell_volume 1910.0(2)
_exptl_crystal_density_diffrn 1.503
_cod_original_formula_sum 'C38.50 H43.50 Cl1.50 N O8 P2 Ru '
_cod_database_code 4061783

loop_
_symmetry_equiv_pos_site_id
_symmetry_equiv_pos_as_xyz
1 +X,+Y,+Z
2 -X,-Y,-Z

loop_
_atom_site_label
_atom_site_type_symbol
_atom_site_fract_x
_atom_site_fract_y
_atom_site_fract_z
_atom_site_U_iso_or_equiv
_atom_site_adp_type
_atom_site_occupancy
_atom_site_symmetry_multiplicity
_atom_site_calc_flag
_atom_site_refinement_flags
_atom_site_disorder_assembly
_atom_site_disorder_group
Ru(1) Ru 0.24141(2) -0.25472(2) 0.24391(1) 0.01316(5) Uani 1.00 1 d . . .
C(L1) Cl 0.5182(6) 0.0325(4) 0.0905(2) 0.129(2) Uani 0.50 1 d P . .
C(L2) Cl 0.338(2) -0.0813(7) -0.0464(5) 0.347(6) Uani 0.50 1 d P . .
C(L3) Cl 0.650(1) 0.0525(9) -0.0185(7) 0.294(6) Uani 0.50 1 d P . .
P(1) P 0.03203(6) -0.14786(5) 0.21133(3) 0.0148(1) Uani 1.00 1 d . . .
P(2) P 0.10797(6) -0.28133(5) 0.33041(3) 0.0144(1) Uani 1.00 1 d . . .
O(1) O 0.4521(2) -0.5533(1) 0.2270(1) 0.0251(5) Uani 1.00 1 d . . .
O(2) O 0.4653(2) -0.4473(1) 0.14609(9) 0.0248(5) Uani 1.00 1 d . . .
O(3) O -0.0896(2) -0.5009(2) 0.07113(9) 0.0274(5) Uani 1.00 1 d . . .
O(4) O -0.0787(2) -0.5070(1) 0.18629(9) 0.0240(4) Uani 1.00 1 d . . .
O(5) O 0.4680(2) -0.2391(2) 0.42559(9) 0.0256(5) Uani 1.00 1 d . . .
O(6) O 0.6058(2) -0.3625(2) 0.3621(1) 0.0304(5) Uani 1.00 1 d . . .
O(7) O 0.4512(2) 0.0919(1) 0.33328(9) 0.0260(5) Uani 1.00 1 d . . .
O(8) O 0.5559(2) -0.0259(1) 0.2497(1) 0.0256(5) Uani 1.00 1 d . . .
N(1) N 0.3567(2) -0.2250(2) 0.1583(1) 0.0168(5) Uani 1.00 1 d . . .
C(1) C -0.1003(3) -0.1494(2) 0.2728(1) 0.0198(6) Uani 1.00 1 d . . .
C(2) C -0.0949(3) -0.2612(2) 0.2996(1) 0.0180(6) Uani 1.00 1 d . . .
C(3) C 0.0551(3) 0.0096(2) 0.2112(1) 0.0205(6) Uani 1.00 1 d . . .
C(4) C 0.1806(3) 0.0562(2) 0.1912(1) 0.0311(7) Uani 1.00 1 d . . .
C(5) C 0.1938(4) 0.1728(3) 0.1851(2) 0.0421(9) Uani 1.00 1 d . . .
C(6) C 0.0795(4) 0.2434(3) 0.1998(2) 0.0448(9) Uani 1.00 1 d . . .
C(7) C -0.0462(5) 0.1991(3) 0.2200(2) 0.047(1) Uani 1.00 1 d . . .
C(8) C -0.0607(4) 0.0820(2) 0.2256(1) 0.0346(8) Uani 1.00 1 d . . .
C(9) C -0.0900(3) -0.2072(2) 0.1204(1) 0.0204(6) Uani 1.00 1 d . . .
C(10) C -0.0307(3) -0.1944(3) 0.0614(1) 0.0365(8) Uani 1.00 1 d . . .
C(11) C -0.1173(4) -0.2386(3) -0.0091(2) 0.052(1) Uani 1.00 1 d . . .
C(12) C -0.2652(4) -0.2930(3) -0.0203(2) 0.0511(9) Uani 1.00 1 d . . .
C(13) C -0.3249(4) -0.3055(3) 0.0375(2) 0.0480(9) Uani 1.00 1 d . . .
C(14) C -0.2382(3) -0.2637(3) 0.1076(2) 0.0327(7) Uani 1.00 1 d . . .
C(15) C 0.0925(3) -0.4216(2) 0.3571(1) 0.0176(5) Uani 1.00 1 d . . .
C(16) C 0.2200(3) -0.4835(2) 0.3668(1) 0.0210(6) Uani 1.00 1 d . . .
C(17) C 0.2122(3) -0.5846(2) 0.3920(1) 0.0295(7) Uani 1.00 1 d . . .
C(18) C 0.0786(3) -0.6259(2) 0.4084(1) 0.0310(7) Uani 1.00 1 d . . .
C(19) C -0.0498(3) -0.5657(2) 0.3981(1) 0.0290(7) Uani 1.00 1 d . . .
C(20) C -0.0430(3) -0.4656(2) 0.3726(1) 0.0232(6) Uani 1.00 1 d . . .
C(21) C 0.1487(3) -0.1707(2) 0.4204(1) 0.0186(6) Uani 1.00 1 d . . .
C(22) C 0.1516(3) -0.2053(2) 0.4845(1) 0.0236(6) Uani 1.00 1 d . . .
C(23) C 0.1811(3) -0.1198(3) 0.5516(1) 0.0289(7) Uani 1.00 1 d . . .
C(24) C 0.2069(3) 0.0000(3) 0.5550(1) 0.0297(7) Uani 1.00 1 d . . .
C(25) C 0.1995(3) 0.0357(2) 0.4921(1) 0.0274(7) Uani 1.00 1 d . . .
C(26) C 0.1709(3) -0.0486(2) 0.4255(1) 0.0214(6) Uani 1.00 1 d . . .
C(27) C 0.6046(3) -0.5845(3) 0.2212(2) 0.0326(8) Uani 1.00 1 d . . .
C(28) C 0.3984(3) -0.4776(2) 0.1889(1) 0.0191(6) Uani 1.00 1 d . . .
C(29) C 0.2506(3) -0.4435(2) 0.2060(1) 0.0172(5) Uani 1.00 1 d . . .
C(30) C 0.1345(3) -0.4107(2) 0.1546(1) 0.0174(5) Uani 1.00 1 d . . .
C(31) C -0.0210(3) -0.4753(2) 0.1417(1) 0.0197(6) Uani 1.00 1 d . . .
C(32) C -0.2376(3) -0.5724(3) 0.0519(2) 0.0386(8) Uani 1.00 1 d . . .
C(33) C 0.5175(3) -0.2864(3) 0.4868(1) 0.0337(8) Uani 1.00 1 d . . .
C(34) C 0.5216(3) -0.2838(2) 0.3656(1) 0.0201(6) Uani 1.00 1 d . . .
C(35) C 0.4725(3) -0.2261(2) 0.3072(1) 0.0170(5) Uani 1.00 1 d . . .
C(36) C 0.4121(3) -0.1127(2) 0.3208(1) 0.0171(5) Uani 1.00 1 d . . .
C(37) C 0.4790(3) -0.0167(2) 0.2964(1) 0.0194(6) Uani 1.00 1 d . . .
C(38) C 0.5161(4) 0.1935(2) 0.3147(2) 0.0353(8) Uani 1.00 1 d . . .
C(39) C 0.460(3) 0.017(1) 0.002(1) 0.172(8) Uani 0.50 1 d P . .
H(1) H 0.3976 -0.2905 0.1399 0.020 Uiso 1.00 1 c R . .
H(2) H 0.4354 -0.1598 0.1783 0.020 Uiso 1.00 1 c R . .
H(3) H 0.2887 -0.2086 0.1234 0.021 Uiso 1.00 1 c R . .
H(4) H -0.0719 -0.0811 0.3132 0.024 Uiso 1.00 1 c R . .
H(5) H -0.2019 -0.1474 0.2477 0.024 Uiso 1.00 1 c R . .
H(6) H -0.1437 -0.3286 0.2614 0.022 Uiso 1.00 1 c R . .
H(7) H -0.1461 -0.2529 0.3389 0.022 Uiso 1.00 1 c R . .
H(8) H 0.2598 0.0078 0.1814 0.037 Uiso 1.00 1 c R . .
H(9) H 0.2808 0.2035 0.1709 0.051 Uiso 1.00 1 c R . .
H(10) H 0.0881 0.3233 0.1960 0.054 Uiso 1.00 1 c R . .
H(11) H -0.1242 0.2486 0.2302 0.056 Uiso 1.00 1 c R . .
H(12) H -0.1488 0.0514 0.2391 0.041 Uiso 1.00 1 c R . .
H(13) H 0.0700 -0.1551 0.0691 0.044 Uiso 1.00 1 c R . .
H(14) H -0.0747 -0.2314 -0.0492 0.063 Uiso 1.00 1 c R . .
H(15) H -0.3255 -0.3218 -0.0682 0.061 Uiso 1.00 1 c R . .
H(16) H -0.4266 -0.3430 0.0295 0.058 Uiso 1.00 1 c R . .
H(17) H -0.2805 -0.2739 0.1473 0.039 Uiso 1.00 1 c R . .
H(18) H 0.3132 -0.4561 0.3560 0.025 Uiso 1.00 1 c R . .
H(19) H 0.3001 -0.6259 0.3980 0.035 Uiso 1.00 1 c R . .
H(20) H 0.0744 -0.6945 0.4264 0.037 Uiso 1.00 1 c R . .
H(21) H -0.1428 -0.5938 0.4088 0.035 Uiso 1.00 1 c R . .
H(22) H -0.1320 -0.4258 0.3654 0.028 Uiso 1.00 1 c R . .
H(23) H 0.1335 -0.2876 0.4824 0.028 Uiso 1.00 1 c R . .
H(24) H 0.1833 -0.1441 0.5949 0.035 Uiso 1.00 1 c R . .
H(25) H 0.2297 0.0579 0.6007 0.036 Uiso 1.00 1 c R . .
H(26) H 0.2141 0.1183 0.4945 0.033 Uiso 1.00 1 c R . .
H(27) H 0.1662 -0.0229 0.3826 0.026 Uiso 1.00 1 c R . .
H(28) H 0.6422 -0.6232 0.2581 0.039 Uiso 1.00 1 c R . .
H(29) H 0.6714 -0.5141 0.2274 0.039 Uiso 1.00 1 c R . .
H(30) H 0.6004 -0.6377 0.1743 0.043 Uiso 1.00 1 c R . .
H(31) H 0.2210 -0.4927 0.2366 0.021 Uiso 1.00 1 c R . .
H(32) H 0.1684 -0.3966 0.1105 0.021 Uiso 1.00 1 c R . .
H(33) H -0.2249 -0.6498 0.0597 0.046 Uiso 1.00 1 c R . .
H(34) H -0.2816 -0.5812 0.0022 0.046 Uiso 1.00 1 c R . .
H(35) H -0.3043 -0.5336 0.0813 0.041 Uiso 1.00 1 c R . .
H(36) H 0.4482 -0.3550 0.4835 0.040 Uiso 1.00 1 c R . .
H(37) H 0.5185 -0.2271 0.5305 0.040 Uiso 1.00 1 c R . .
H(38) H 0.6190 -0.3091 0.4867 0.042 Uiso 1.00 1 c R . .
H(39) H 0.5364 -0.2513 0.2737 0.021 Uiso 1.00 1 c R . .
H(40) H 0.3955 -0.0848 0.3662 0.021 Uiso 1.00 1 c R . .
H(41) H 0.6260 0.1969 0.3247 0.042 Uiso 1.00 1 c R . .
H(42) H 0.4870 0.2645 0.3427 0.042 Uiso 1.00 1 c R . .
H(43) H 0.4788 0.1861 0.2641 0.043 Uiso 1.00 1 c R . .
H(44) H 0.4120 0.0878 0.0002 0.206 Uiso 0.50 1 c R . .

loop_
_atom_site_aniso_label
_atom_site_aniso_U_11
_atom_site_aniso_U_22
_atom_site_aniso_U_33
_atom_site_aniso_U_12
_atom_site_aniso_U_13
_atom_site_aniso_U_23
Ru(1) 0.01136(9) 0.01349(9) 0.01577(9) 0.00193(7) 0.00426(6) 0.00482(6)
C(L1) 0.154(3) 0.134(3) 0.115(3) 0.026(3) 0.056(3) 0.039(2)
C(L2) 0.59(2) 0.186(6) 0.152(6) -0.091(9) -0.099(9) 0.012(5)
C(L3) 0.38(1) 0.32(1) 0.36(1) 0.14(1) 0.29(1) 0.24(1)
P(1) 0.0146(3) 0.0142(3) 0.0165(3) 0.0023(2) 0.0038(2) 0.0053(2)
P(2) 0.0129(3) 0.0151(3) 0.0173(3) 0.0017(2) 0.0053(2) 0.0065(2)
O(1) 0.0149(8) 0.0230(9) 0.044(1) 0.0055(7) 0.0124(7) 0.0164(7)
O(2) 0.0227(9) 0.0236(9) 0.034(1) 0.0054(8) 0.0151(8) 0.0103(7)
O(3) 0.0192(9) 0.033(1) 0.0235(9) -0.0063(8) 0.0023(7) -0.0009(7)
O(4) 0.0188(9) 0.0258(9) 0.0285(9) -0.0013(8) 0.0073(7) 0.0082(7)
O(5) 0.0250(9) 0.033(1) 0.0230(9) 0.0060(8) 0.0043(7) 0.0145(7)
O(6) 0.0231(9) 0.035(1) 0.043(1) 0.0123(9) 0.0113(8) 0.0234(8)
O(7) 0.030(1) 0.0164(8) 0.031(1) -0.0006(8) 0.0079(8) 0.0067(7)
O(8) 0.0219(9) 0.0258(9) 0.034(1) 0.0010(8) 0.0127(7) 0.0121(7)
N(1) 0.0156(9) 0.0174(9) 0.0191(9) 0.0018(8) 0.0069(7) 0.0052(7)
C(1) 0.016(1) 0.023(1) 0.022(1) 0.005(1) 0.0073(9) 0.0078(9)
C(2) 0.015(1) 0.020(1) 0.022(1) 0.004(1) 0.0053(9) 0.0089(9)
C(3) 0.027(1) 0.016(1) 0.017(1) 0.003(1) -0.0001(9) 0.0059(8)
C(4) 0.027(1) 0.029(1) 0.040(2) 0.001(1) -0.001(1) 0.021(1)
C(5) 0.037(2) 0.038(2) 0.051(2) -0.014(1) -0.012(1) 0.031(1)
C(6) 0.069(2) 0.017(1) 0.041(2) -0.004(2) -0.011(2) 0.013(1)
C(7) 0.076(3) 0.023(1) 0.045(2) 0.022(2) 0.015(2) 0.012(1)
C(8) 0.047(2) 0.025(1) 0.039(2) 0.013(1) 0.019(1) 0.012(1)
C(9) 0.020(1) 0.016(1) 0.023(1) 0.005(1) 0.0022(9) 0.0027(8)
C(10) 0.032(2) 0.050(2) 0.023(1) 0.004(1) 0.002(1) 0.005(1)
C(11) 0.059(2) 0.072(2) 0.019(1) 0.015(2) 0.001(1) 0.004(1)
C(12) 0.054(2) 0.049(2) 0.029(2) 0.013(2) -0.019(1) -0.009(1)
C(13) 0.030(2) 0.048(2) 0.049(2) 0.002(1) -0.014(1) -0.003(1)
C(14) 0.024(1) 0.033(1) 0.037(2) -0.000(1) 0.001(1) 0.007(1)
C(15) 0.019(1) 0.017(1) 0.018(1) 0.002(1) 0.0050(9) 0.0074(8)
C(16) 0.020(1) 0.022(1) 0.022(1) 0.003(1) 0.0052(9) 0.0092(9)
C(17) 0.032(1) 0.029(1) 0.033(1) 0.012(1) 0.007(1) 0.015(1)
C(18) 0.037(2) 0.026(1) 0.039(2) 0.004(1) 0.011(1) 0.021(1)
C(19) 0.027(1) 0.029(1) 0.037(1) -0.002(1) 0.011(1) 0.017(1)
C(20) 0.021(1) 0.024(1) 0.029(1) 0.003(1) 0.009(1) 0.0114(9)
C(21) 0.012(1) 0.022(1) 0.021(1) 0.001(1) 0.0052(8) 0.0046(9)
C(22) 0.022(1) 0.028(1) 0.023(1) 0.002(1) 0.0054(9) 0.0082(9)
C(23) 0.022(1) 0.045(2) 0.019(1) 0.002(1) 0.006(1) 0.007(1)
C(24) 0.018(1) 0.038(1) 0.025(1) -0.002(1) 0.005(1) -0.005(1)
C(25) 0.018(1) 0.026(1) 0.035(1) -0.001(1) 0.009(1) -0.001(1)
C(26) 0.016(1) 0.023(1) 0.026(1) 0.002(1) 0.0073(9) 0.0053(9)
C(27) 0.017(1) 0.031(1) 0.057(2) 0.011(1) 0.014(1) 0.020(1)
C(28) 0.016(1) 0.013(1) 0.028(1) 0.001(1) 0.0048(9) 0.0040(9)
C(29) 0.015(1) 0.014(1) 0.024(1) 0.0018(9) 0.0073(9) 0.0060(8)
C(30) 0.016(1) 0.016(1) 0.020(1) 0.0034(9) 0.0070(9) 0.0026(8)
C(31) 0.018(1) 0.015(1) 0.025(1) 0.004(1) 0.0053(9) 0.0014(8)
C(32) 0.027(1) 0.044(2) 0.032(1) -0.012(1) 0.000(1) -0.005(1)
C(33) 0.032(2) 0.048(2) 0.025(1) 0.003(1) 0.001(1) 0.021(1)
C(34) 0.012(1) 0.022(1) 0.027(1) -0.000(1) 0.0028(9) 0.0087(9)
C(35) 0.011(1) 0.019(1) 0.021(1) -0.0016(9) 0.0042(8) 0.0065(8)
C(36) 0.014(1) 0.019(1) 0.018(1) -0.000(1) 0.0044(8) 0.0052(8)
C(37) 0.015(1) 0.019(1) 0.023(1) 0.001(1) -0.0004(9) 0.0060(9)
C(38) 0.038(2) 0.022(1) 0.046(2) -0.002(1) 0.004(1) 0.014(1)
C(39) 0.26(3) 0.10(1) 0.17(1) -0.05(1) 0.21(2) -0.019(9)

loop_
_geom_bond_atom_site_label_1
_geom_bond_atom_site_label_2
_geom_bond_distance
_geom_bond_publ_flag
_geom_bond_site_symmetry_1
_geom_bond_site_symmetry_2
Ru(1) P(1) 2.3846(6) ? . .
Ru(1) P(2) 2.3061(7) ? . .
Ru(1) N(1) 2.201(2) ? . .
Ru(1) C(29) 2.148(2) ? . .
Ru(1) C(30) 2.193(2) ? . .
Ru(1) C(35) 2.152(2) ? . .
Ru(1) C(36) 2.209(2) ? . .
C(L1) C(L2) 1.81(2) ? . 65502
C(L1) C(L3) 1.88(1) ? . 65502
C(L1) C(39) 1.67(2) ? . .
C(L1) C(39) 1.80(2) ? . 65502
C(L2) C(L1) 1.81(2) ? . 65502
C(L2) C(L3) 1.21(2) ? . 65502
C(L2) C(39) 1.52(2) ? . .
C(L2) C(39) 1.87(2) ? . 65502
C(L3) C(L1) 1.88(1) ? . 65502
C(L3) C(L2) 1.21(2) ? . 65502
C(L3) C(39) 1.86(3) ? . .
C(L3) C(39) 1.37(3) ? . 65502
P(1) C(1) 1.836(3) ? . .
P(1) C(3) 1.831(2) ? . .
P(1) C(9) 1.835(2) ? . .
P(2) C(2) 1.846(2) ? . .
P(2) C(15) 1.837(3) ? . .
P(2) C(21) 1.854(2) ? . .
O(1) C(27) 1.449(3) ? . .
O(1) C(28) 1.342(3) ? . .
O(2) C(28) 1.218(3) ? . .
O(3) C(31) 1.345(3) ? . .
O(3) C(32) 1.448(3) ? . .
O(4) C(31) 1.208(3) ? . .
O(5) C(33) 1.442(4) ? . .
O(5) C(34) 1.343(3) ? . .
O(6) C(34) 1.218(3) ? . .
O(7) C(37) 1.353(3) ? . .
O(7) C(38) 1.437(4) ? . .
O(8) C(37) 1.227(3) ? . .
C(1) C(2) 1.517(4) ? . .
C(3) C(4) 1.375(4) ? . .
C(3) C(8) 1.400(4) ? . .
C(4) C(5) 1.390(4) ? . .
C(5) C(6) 1.378(5) ? . .
C(6) C(7) 1.367(6) ? . .
C(7) C(8) 1.394(4) ? . .
C(9) C(10) 1.388(4) ? . .
C(9) C(14) 1.388(4) ? . .
C(10) C(11) 1.393(4) ? . .
C(11) C(12) 1.381(5) ? . .
C(12) C(13) 1.366(5) ? . .
C(13) C(14) 1.387(4) ? . .
C(15) C(16) 1.393(3) ? . .
C(15) C(20) 1.397(4) ? . .
C(16) C(17) 1.384(4) ? . .
C(17) C(18) 1.380(4) ? . .
C(18) C(19) 1.389(4) ? . .
C(19) C(20) 1.377(4) ? . .
C(21) C(22) 1.400(4) ? . .
C(21) C(26) 1.397(4) ? . .
C(22) C(23) 1.399(3) ? . .
C(23) C(24) 1.380(4) ? . .
C(24) C(23) 1.380(4) ? . .
C(24) C(25) 1.380(4) ? . .
C(25) C(24) 1.380(4) ? . .
C(25) C(26) 1.385(3) ? . .
C(28) C(29) 1.475(3) ? . .
C(29) C(30) 1.438(3) ? . .
C(30) C(31) 1.481(3) ? . .
C(34) C(35) 1.472(4) ? . .
C(35) C(36) 1.440(3) ? . .
C(36) C(37) 1.454(4) ? . .
C(39) C(L1) 1.67(2) ? . .
C(39) C(L1) 1.80(2) ? . 65502
C(39) C(L2) 1.52(2) ? . .
C(39) C(L2) 1.87(2) ? . 65502
C(39) C(L3) 1.86(3) ? . .
C(39) C(L3) 1.37(3) ? . 65502
C(39) C(39) 0.85(3) ? . 65502
N(1) H(1) 0.8900 ? . .
N(1) H(2) 0.9500 ? . .
N(1) H(3) 0.8899 ? . .
C(1) H(4) 0.9500 ? . .
C(1) H(5) 0.9500 ? . .
C(2) H(6) 0.9500 ? . .
C(2) H(7) 0.9500 ? . .
C(4) H(8) 0.9500 ? . .
C(5) H(9) 0.9500 ? . .
C(6) H(10) 0.9500 ? . .
C(7) H(11) 0.9500 ? . .
C(8) H(12) 0.9500 ? . .
C(10) H(13) 0.9500 ? . .
C(11) H(14) 0.9500 ? . .
C(12) H(15) 0.9500 ? . .
C(13) H(16) 0.9500 ? . .
C(14) H(17) 0.9500 ? . .
C(16) H(18) 0.9500 ? . .
C(17) H(19) 0.9500 ? . .
C(18) H(20) 0.9500 ? . .
C(19) H(21) 0.9500 ? . .
C(20) H(22) 0.9500 ? . .
C(22) H(23) 0.9500 ? . .
C(23) H(24) 0.9500 ? . .
C(24) H(25) 0.9500 ? . .
C(25) H(26) 0.9500 ? . .
C(26) H(27) 0.9500 ? . .
C(27) H(28) 0.9601 ? . .
C(27) H(29) 0.9500 ? . .
C(27) H(30) 0.9600 ? . .
C(29) H(31) 0.9816 ? . .
C(30) H(32) 1.0090 ? . .
C(32) H(33) 0.9600 ? . .
C(32) H(34) 0.9500 ? . .
C(32) H(35) 0.9599 ? . .
C(33) H(36) 0.9599 ? . .
C(33) H(37) 0.9500 ? . .
C(33) H(38) 0.9600 ? . .
C(35) H(39) 0.9501 ? . .
C(36) H(40) 0.9051 ? . .
C(38) H(41) 0.9600 ? . .
C(38) H(42) 0.9500 ? . .
C(38) H(43) 0.9600 ? . .
C(39) H(44) 0.9502 ? . .
H(8) C(4) 0.9500 ? . .
H(25) C(24) 0.9500 ? . .
H(44) C(39) 0.9502 ? . .
